data_7061017
loop_
_publ_author_name
'Capozzi, Maria Annunziata M.'
'Alvarez-Larena, Angel'
'Piniella Febrer, Joan F.'
'Cardellicchio, Cosimo'

_publ_section_title
;
 A combined structural and computational investigation of
 aminobenzylnaphthol compounds derived from the Betti reaction using
 valine methyl ester
;
_journal_issue 44
_journal_name_full 'New Journal of Chemistry'
_journal_page_first 20735
_journal_page_last 20742
_journal_paper_doi 10.1039/D1NJ03538J
_journal_volume 45
_journal_year 2021
_chemical_absolute_configuration syn
_chemical_formula_moiety 'C23 H25 N O3'
_chemical_formula_sum 'C23 H25 N O3'
_chemical_formula_weight 363.44
_space_group_crystal_system monoclinic
_space_group_IT_number 4
_space_group_name_Hall 'P 2yb'
_space_group_name_H-M_alt 'P 1 21 1'
_atom_sites_solution_hydrogens mixed
_atom_sites_solution_primary direct
_atom_sites_solution_secondary difmap
_audit_creation_method SHELXL-2016/6
_audit_update_record
;
2021-03-22 deposited with the CCDC.	2021-10-13 downloaded from the CCDC.
;
_cell_angle_alpha 90
_cell_angle_beta 97.262(1)
_cell_angle_gamma 90
_cell_formula_units_Z 2
_cell_length_a 9.6415(7)
_cell_length_b 9.7108(8)
_cell_length_c 11.1357(9)
_cell_measurement_reflns_used 2080
_cell_measurement_temperature 296(2)
_cell_measurement_theta_max 43.51
_cell_measurement_theta_min 5.27
_cell_volume 1034.24(14)
_computing_cell_refinement 'SAINT 5.0 (Bruker)'
_computing_data_collection 'SMART 5.6 (Bruker)'
_computing_data_reduction 'SAINT 5.0 (Bruker)'
_computing_structure_refinement 'SHELXL-2016/6 (Sheldrick, 2016)'
_computing_structure_solution 'SHELXTL-NT 6.1 (Bruker)'
_diffrn_ambient_temperature 296(2)
_diffrn_detector_area_resol_mean 8.13
_diffrn_measured_fraction_theta_full 0.999
_diffrn_measured_fraction_theta_max 0.932
_diffrn_measurement_device_type 'Bruker SMART-APEX diffractometer'
_diffrn_measurement_method '\f and \w scans'
_diffrn_radiation_type MoK\a
_diffrn_radiation_wavelength 0.71073
_diffrn_reflns_av_R_equivalents 0.0170
_diffrn_reflns_av_unetI/netI 0.0288
_diffrn_reflns_Laue_measured_fraction_full 0.999
_diffrn_reflns_Laue_measured_fraction_max 0.932
_diffrn_reflns_limit_h_max 12
_diffrn_reflns_limit_h_min -12
_diffrn_reflns_limit_k_max 13
_diffrn_reflns_limit_k_min -12
_diffrn_reflns_limit_l_max 14
_diffrn_reflns_limit_l_min -14
_diffrn_reflns_number 8352
_diffrn_reflns_point_group_measured_fraction_full 0.984
_diffrn_reflns_point_group_measured_fraction_max 0.880
_diffrn_reflns_theta_full 25.000
_diffrn_reflns_theta_max 28.762
_diffrn_reflns_theta_min 1.844
_diffrn_source 'sealed X-ray tube'
_exptl_absorpt_coefficient_mu 0.077
_exptl_absorpt_correction_T_max 1
_exptl_absorpt_correction_T_min 0.832
_exptl_absorpt_correction_type multi-scan
_exptl_absorpt_process_details 'SADABS, 2.05'
_exptl_crystal_colour colorless
_exptl_crystal_density_diffrn 1.167
_exptl_crystal_density_method 'not measured'
_exptl_crystal_description prism
_exptl_crystal_F_000 388
_exptl_crystal_size_max 0.400
_exptl_crystal_size_mid 0.300
_exptl_crystal_size_min 0.200
_refine_diff_density_max 0.322
_refine_diff_density_min -0.191
_refine_diff_density_rms 0.037
_refine_ls_abs_structure_details
;
 Flack x determined using 1007 quotients [(I+)-(I-)]/[(I+)+(I-)]
 (Parsons, Flack and Wagner, Acta Cryst. B69 (2013) 249-259).
;
_refine_ls_abs_structure_Flack -0.4(6)
_refine_ls_extinction_method none
_refine_ls_goodness_of_fit_ref 1.034
_refine_ls_hydrogen_treatment mixed
_refine_ls_matrix_type full
_refine_ls_number_parameters 254
_refine_ls_number_reflns 4719
_refine_ls_number_restraints 8
_refine_ls_restrained_S_all 1.034
_refine_ls_R_factor_all 0.0962
_refine_ls_R_factor_gt 0.0619
_refine_ls_shift/su_max 0.000
_refine_ls_shift/su_mean 0.000
_refine_ls_structure_factor_coef Fsqd
_refine_ls_weighting_details 'w=1/[\s^2^(Fo^2^)+(0.0940P)^2^+0.0321P] where P=(Fo^2^+2Fc^2^)/3'
_refine_ls_weighting_scheme calc
_refine_ls_wR_factor_gt 0.1572
_refine_ls_wR_factor_ref 0.1804
_reflns_Friedel_coverage 0.785
_reflns_Friedel_fraction_full 0.967
_reflns_Friedel_fraction_max 0.820
_reflns_number_gt 2967
_reflns_number_total 4719
_reflns_threshold_expression 'I > 2\s(I)'
_cod_data_source_file d1nj03538j2.cif
_cod_data_source_block cb62
_cod_depositor_comments 'Adding full bibliography for 7061017--7061021.cif.'
_cod_original_sg_symbol_H-M 'P 21'
_cod_database_code 7061017
_shelx_shelxl_version_number 2016/6
_shelx_space_group_comment
;
The symmetry employed for this shelxl refinement is uniquely defined
by the following loop, which should always be used as a source of
symmetry information in preference to the above space-group names.
They are only intended as comments.
;
_shelx_estimated_absorpt_t_min 0.970
_shelx_estimated_absorpt_t_max 0.985

loop_
_space_group_symop_operation_xyz
'x, y, z'
'-x, y+1/2, -z'

loop_
_atom_site_label
_atom_site_type_symbol
_atom_site_fract_x
_atom_site_fract_y
_atom_site_fract_z
_atom_site_U_iso_or_equiv
_atom_site_adp_type
_atom_site_occupancy
_atom_site_site_symmetry_order
_atom_site_calc_flag
_atom_site_refinement_flags_posn
_atom_site_refinement_flags_adp
_atom_site_refinement_flags_occupancy
_atom_site_disorder_assembly
_atom_site_disorder_group
C1 C 0.6933(3) 0.2812(3) 0.1948(3) 0.0571(8) Uani 1 1 d . . . . .
H1 H 0.739235 0.248971 0.273258 0.069 Uiso 1 1 calc R U . . .
C2 C 0.6842(3) 0.4367(3) 0.2004(3) 0.0547(8) Uani 1 1 d . . . . .
C3 C 0.5787(4) 0.5088(4) 0.1320(3) 0.0658(9) Uani 1 1 d . . . . .
O1 O 0.4789(3) 0.4452(3) 0.0528(3) 0.0878(8) Uani 1 1 d D . . . .
H1O H 0.483(6) 0.353(6) 0.082(5) 0.132 Uiso 1 1 d D U . . .
C4 C 0.5695(5) 0.6519(5) 0.1389(4) 0.0794(11) Uani 1 1 d . . . . .
H4 H 0.496097 0.697279 0.093035 0.095 Uiso 1 1 calc R U . . .
C5 C 0.6633(5) 0.7241(4) 0.2095(4) 0.0874(13) Uani 1 1 d . . . . .
H5 H 0.653648 0.819201 0.213244 0.105 Uiso 1 1 calc R U . . .
C6 C 0.7780(5) 0.6601(4) 0.2795(3) 0.0739(11) Uani 1 1 d . . . . .
C7 C 0.8815(6) 0.7353(5) 0.3516(4) 0.1001(15) Uani 1 1 d . . . . .
H7 H 0.873519 0.830573 0.355429 0.120 Uiso 1 1 calc R U . . .
C8 C 0.9919(7) 0.6729(6) 0.4152(5) 0.1093(17) Uani 1 1 d . . . . .
H8 H 1.059257 0.725136 0.462037 0.131 Uiso 1 1 calc R U . . .
C9 C 1.0057(5) 0.5278(6) 0.4111(4) 0.0966(14) Uani 1 1 d . . . . .
H9 H 1.082055 0.484689 0.454899 0.116 Uiso 1 1 calc R U . . .
C10 C 0.9062(4) 0.4514(4) 0.3423(3) 0.0716(10) Uani 1 1 d . . . . .
H10 H 0.916197 0.356252 0.340198 0.086 Uiso 1 1 calc R U . . .
C11 C 0.7889(4) 0.5130(3) 0.2744(3) 0.0593(8) Uani 1 1 d . . . . .
C12 C 0.7761(3) 0.2262(4) 0.0974(3) 0.0659(9) Uani 1 1 d D . . . .
C13 C 0.7940(4) 0.3003(5) -0.0039(4) 0.0833(12) Uani 1 1 d D . . . .
H13 H 0.760130 0.389857 -0.012688 0.100 Uiso 1 1 calc R U . . .
C14 C 0.8627(6) 0.2418(8) -0.0936(5) 0.1139(18) Uani 1 1 d D . . . .
H14 H 0.875432 0.294057 -0.161358 0.137 Uiso 1 1 calc R U . . .
C15 C 0.9105(7) 0.1146(9) -0.0859(7) 0.134(3) Uani 1 1 d D . . . .
H15 H 0.955582 0.077808 -0.147663 0.161 Uiso 1 1 calc R U . . .
C16 C 0.8933(6) 0.0382(7) 0.0122(9) 0.139(3) Uani 1 1 d D . . . .
H16 H 0.925630 -0.052128 0.017378 0.167 Uiso 1 1 calc R U . . .
C17 C 0.8264(4) 0.0943(5) 0.1080(5) 0.0972(14) Uani 1 1 d D . . . .
H17 H 0.816890 0.042336 0.176637 0.117 Uiso 1 1 calc R U . . .
N1 N 0.5512(3) 0.2186(4) 0.1751(3) 0.0678(8) Uani 1 1 d . . . . .
H1N H 0.553(4) 0.139(5) 0.147(3) 0.072(12) Uiso 1 1 d . . . . .
C18 C 0.4788(4) 0.2148(5) 0.2816(4) 0.0771(10) Uani 1 1 d . . . . .
H18 H 0.463481 0.309681 0.306977 0.093 Uiso 1 1 calc R U . . .
C19 C 0.3333(5) 0.1435(9) 0.2504(6) 0.139(2) Uani 1 1 d . . . . .
H19 H 0.351188 0.053117 0.216215 0.166 Uiso 1 1 calc R U . . .
C20 C 0.2605(9) 0.1177(15) 0.3575(8) 0.226(6) Uani 1 1 d . . . . .
H20A H 0.266409 0.198372 0.407728 0.338 Uiso 1 1 calc R U . . .
H20B H 0.303825 0.041553 0.402630 0.338 Uiso 1 1 calc R U . . .
H20C H 0.164121 0.096616 0.331521 0.338 Uiso 1 1 calc R U . . .
C21 C 0.2416(7) 0.2211(14) 0.1535(9) 0.205(5) Uani 1 1 d . . . . .
H21A H 0.154220 0.173587 0.134983 0.308 Uiso 1 1 calc R U . . .
H21B H 0.287450 0.226912 0.082018 0.308 Uiso 1 1 calc R U . . .
H21C H 0.224831 0.312158 0.181936 0.308 Uiso 1 1 calc R U . . .
C22 C 0.5609(5) 0.1399(5) 0.3854(4) 0.0885(13) Uani 1 1 d . . . . .
O2 O 0.6335(5) 0.0405(4) 0.3767(4) 0.1277(14) Uani 1 1 d . . . . .
O3 O 0.5462(4) 0.1961(5) 0.4892(3) 0.1189(13) Uani 1 1 d . . . . .
C23 C 0.6067(9) 0.1245(13) 0.5974(6) 0.189(4) Uani 1 1 d . . . . .
H23A H 0.548817 0.047297 0.611924 0.284 Uiso 1 1 calc R U . . .
H23B H 0.612672 0.186152 0.665267 0.284 Uiso 1 1 calc R U . . .
H23C H 0.698564 0.092547 0.586840 0.284 Uiso 1 1 calc R U . . .

loop_
_atom_site_aniso_label
_atom_site_aniso_U_11
_atom_site_aniso_U_22
_atom_site_aniso_U_33
_atom_site_aniso_U_23
_atom_site_aniso_U_13
_atom_site_aniso_U_12
C1 0.0582(18) 0.0499(16) 0.0637(19) 0.0003(14) 0.0095(15) -0.0027(14)
C2 0.0666(19) 0.0503(17) 0.0484(16) 0.0013(14) 0.0123(15) 0.0013(15)
C3 0.073(2) 0.063(2) 0.062(2) 0.0070(17) 0.0128(18) 0.0109(18)
O1 0.0828(17) 0.090(2) 0.0840(17) 0.0018(16) -0.0149(15) 0.0109(16)
C4 0.091(3) 0.067(2) 0.081(3) 0.013(2) 0.015(2) 0.018(2)
C5 0.120(3) 0.0496(19) 0.097(3) 0.009(2) 0.030(3) 0.015(2)
C6 0.102(3) 0.059(2) 0.064(2) -0.0067(17) 0.024(2) -0.007(2)
C7 0.135(4) 0.069(3) 0.095(3) -0.015(3) 0.010(3) -0.019(3)
C8 0.131(4) 0.107(4) 0.088(3) -0.023(3) 0.007(3) -0.046(4)
C9 0.097(3) 0.112(4) 0.076(3) 0.003(3) -0.007(2) -0.021(3)
C10 0.082(2) 0.067(2) 0.065(2) 0.0058(19) 0.0038(19) -0.010(2)
C11 0.077(2) 0.054(2) 0.0489(17) 0.0019(14) 0.0153(16) -0.0014(16)
C12 0.0496(16) 0.063(2) 0.086(2) -0.0124(19) 0.0126(15) -0.0043(16)
C13 0.084(3) 0.091(3) 0.079(2) -0.016(2) 0.028(2) -0.012(2)
C14 0.107(3) 0.140(5) 0.104(3) -0.039(3) 0.049(3) -0.019(4)
C15 0.106(4) 0.154(7) 0.155(6) -0.070(5) 0.063(4) -0.018(4)
C16 0.087(3) 0.106(4) 0.227(8) -0.065(5) 0.031(4) 0.021(3)
C17 0.072(2) 0.078(3) 0.146(4) -0.016(3) 0.028(3) 0.008(2)
N1 0.0615(16) 0.0616(18) 0.083(2) -0.0086(17) 0.0204(14) -0.0087(15)
C18 0.074(2) 0.070(2) 0.093(3) 0.002(2) 0.036(2) 0.0063(19)
C19 0.067(3) 0.200(7) 0.157(5) 0.034(5) 0.043(3) -0.002(4)
C20 0.144(6) 0.351(17) 0.199(8) -0.006(10) 0.089(6) -0.078(9)
C21 0.080(4) 0.300(14) 0.234(9) 0.047(10) 0.016(5) -0.042(6)
C22 0.097(3) 0.077(3) 0.101(3) 0.012(2) 0.051(3) 0.001(2)
O2 0.161(3) 0.092(2) 0.140(3) 0.036(2) 0.062(3) 0.040(3)
O3 0.117(3) 0.156(3) 0.090(2) 0.005(2) 0.0400(18) 0.018(2)
C23 0.164(6) 0.313(13) 0.098(4) 0.046(6) 0.051(4) 0.038(8)

loop_
_atom_type_symbol
_atom_type_description
_atom_type_scat_dispersion_real
_atom_type_scat_dispersion_imag
_atom_type_scat_source
C C 0.0033 0.0016 'International Tables Vol C Tables 4.2.6.8 and 6.1.1.4'
H H 0.0000 0.0000 'International Tables Vol C Tables 4.2.6.8 and 6.1.1.4'
N N 0.0061 0.0033 'International Tables Vol C Tables 4.2.6.8 and 6.1.1.4'
O O 0.0106 0.0060 'International Tables Vol C Tables 4.2.6.8 and 6.1.1.4'

loop_
_geom_angle_atom_site_label_1
_geom_angle_atom_site_label_2
_geom_angle_atom_site_label_3
_geom_angle
_geom_angle_site_symmetry_1
_geom_angle_site_symmetry_3
_geom_angle_publ_flag
N1 C1 C2 110.9(3) . . ?
N1 C1 C12 107.9(3) . . ?
C2 C1 C12 114.7(3) . . ?
C3 C2 C11 118.2(3) . . ?
C3 C2 C1 121.7(3) . . ?
C11 C2 C1 120.0(3) . . ?
O1 C3 C2 122.4(3) . . ?
O1 C3 C4 116.2(3) . . ?
C2 C3 C4 121.5(4) . . ?
C5 C4 C3 121.1(4) . . ?
C4 C5 C6 121.6(4) . . ?
C7 C6 C5 122.4(4) . . ?
C7 C6 C11 119.4(4) . . ?
C5 C6 C11 118.2(4) . . ?
C8 C7 C6 121.7(5) . . ?
C7 C8 C9 120.1(5) . . ?
C10 C9 C8 119.7(5) . . ?
C9 C10 C11 121.9(4) . . ?
C10 C11 C2 123.4(3) . . ?
C10 C11 C6 117.3(4) . . ?
C2 C11 C6 119.3(3) . . ?
C13 C12 C17 118.9(4) . . ?
C13 C12 C1 122.4(3) . . ?
C17 C12 C1 118.6(4) . . ?
C12 C13 C14 120.0(5) . . ?
C15 C14 C13 122.1(6) . . ?
C14 C15 C16 119.4(6) . . ?
C15 C16 C17 120.7(6) . . ?
C12 C17 C16 118.8(6) . . ?
C18 N1 C1 114.8(3) . . ?
N1 C18 C22 112.3(3) . . ?
N1 C18 C19 109.9(4) . . ?
C22 C18 C19 109.1(4) . . ?
C20 C19 C21 111.5(6) . . ?
C20 C19 C18 113.5(6) . . ?
C21 C19 C18 111.5(6) . . ?
O2 C22 O3 122.5(5) . . ?
O2 C22 C18 125.5(4) . . ?
O3 C22 C18 111.9(4) . . ?
C22 O3 C23 117.4(5) . . ?

loop_
_geom_bond_atom_site_label_1
_geom_bond_atom_site_label_2
_geom_bond_distance
_geom_bond_site_symmetry_2
_geom_bond_publ_flag
C1 N1 1.490(4) . ?
C1 C2 1.514(5) . ?
C1 C12 1.523(4) . ?
C2 C3 1.381(5) . ?
C2 C11 1.427(5) . ?
C3 O1 1.368(5) . ?
C3 C4 1.395(6) . ?
C4 C5 1.322(6) . ?
C5 C6 1.413(6) . ?
C6 C7 1.403(6) . ?
C6 C11 1.434(5) . ?
C7 C8 1.347(8) . ?
C8 C9 1.416(8) . ?
C9 C10 1.368(6) . ?
C10 C11 1.411(5) . ?
C12 C13 1.367(6) . ?
C12 C17 1.369(6) . ?
C13 C14 1.389(6) . ?
C14 C15 1.317(10) . ?
C15 C16 1.348(11) . ?
C16 C17 1.424(9) . ?
N1 C18 1.451(5) . ?
C18 C22 1.504(6) . ?
C18 C19 1.564(7) . ?
C19 C20 1.479(9) . ?
C19 C21 1.507(11) . ?
C22 O2 1.204(5) . ?
C22 O3 1.302(6) . ?
O3 C23 1.449(8) . ?
